data_7215929
loop_
_publ_author_name
'Saraswatula, Viswanadha G.'
'Bhat, Mukhtar A.'
'Gurunathan, Pradeep Kumar'
'Saha, Binoy K.'

_publ_section_title
;
 Comparison of pyridyl and pyridyl N-oxide groups as acceptor in hydrogen
 bonding with carboxylic acid
;
_journal_issue 22
_journal_name_full CrystEngComm
_journal_page_first 4715
_journal_paper_doi 10.1039/c3ce42449a
_journal_volume 16
_journal_year 2014
_chemical_formula_moiety 'C7 H6 O3, C13 H14 N2 O'
_chemical_formula_sum 'C20 H20 N2 O4'
_chemical_formula_weight 352.38
_chemical_name_common 'TBPO.4-hydroxybenzoic acid'
_chemical_name_systematic
;
 ? 
;
_space_group_crystal_system triclinic
_space_group_IT_number 2
_space_group_name_Hall '-P 1'
_space_group_name_H-M_alt 'P -1'
_symmetry_space_group_name_Hall '-P 1'
_symmetry_space_group_name_H-M 'P -1'
_atom_sites_solution_hydrogens geom
_atom_sites_solution_primary direct
_atom_sites_solution_secondary difmap
_audit_creation_date 2012-10-10
_audit_creation_method
;
  Olex2 1.2
  (compiled 2012.05.09 svn.r2324, GUI svn.r4230)
;
_cell_angle_alpha 100.669(13)
_cell_angle_beta 93.653(12)
_cell_angle_gamma 95.958(13)
_cell_formula_units_Z 2
_cell_length_a 6.2766(9)
_cell_length_b 7.8957(13)
_cell_length_c 17.992(3)
_cell_measurement_reflns_used 2100
_cell_measurement_temperature 298(2)
_cell_measurement_theta_max 29.3971
_cell_measurement_theta_min 2.6381
_cell_volume 868.4(2)
_computing_cell_refinement
;
CrysAlisPro, Oxford Diffraction Ltd.,
Version 1.171.34.44 (release 25-10-2010 CrysAlis171 .NET)
(compiled Oct 25 2010,18:11:34)
;
_computing_data_collection
;
CrysAlisPro, Oxford Diffraction Ltd.,
Version 1.171.34.44 (release 25-10-2010 CrysAlis171 .NET)
(compiled Oct 25 2010,18:11:34)
;
_computing_data_reduction
;
CrysAlisPro, Oxford Diffraction Ltd.,
Version 1.171.34.44 (release 25-10-2010 CrysAlis171 .NET)
(compiled Oct 25 2010,18:11:34)
;
_computing_molecular_graphics
;
O. V. Dolomanov, L. J. Bourhis, R. J. Gildea, J. A. K. Howard and H. Puschmann,
OLEX2: a complete structure solution, refinement and analysis program.
J. Appl. Cryst. (2009). 42, 339-341.
;
_computing_publication_material
;
O. V. Dolomanov, L. J. Bourhis, R. J. Gildea, J. A. K. Howard and H. Puschmann,
OLEX2: a complete structure solution, refinement and analysis program.
J. Appl. Cryst. (2009). 42, 339-341.
;
_computing_structure_refinement
;
SHELXL, G.M. Sheldrick, Acta Cryst.
(2008). A64, 112-122
;
_computing_structure_solution
;
SHELXS, G.M. Sheldrick, Acta Cryst.
(2008). A64, 112-122
;
_diffrn_ambient_temperature 298(2)
_diffrn_detector_area_resol_mean 15.9821
_diffrn_measured_fraction_theta_full 0.997
_diffrn_measured_fraction_theta_max 0.997
_diffrn_measurement_details
;
  1 omega   -8.00   86.00   1.0000   30.0000
omega____ theta____ kappa____ phi______ frames
    -       18.9803   77.0000    0.0000 94

  2 omega  -48.00  -19.00   1.0000   30.0000
omega____ theta____ kappa____ phi______ frames
    -       18.9803  -77.0000  120.0000 29

  3 omega   -7.00   88.00   1.0000   30.0000
omega____ theta____ kappa____ phi______ frames
    -       18.9803   77.0000  150.0000 95

  4 omega   16.00   42.00   1.0000   30.0000
omega____ theta____ kappa____ phi______ frames
    -       18.9803   52.0000  109.0000 26

  5 omega  -45.00   48.00   1.0000   30.0000
omega____ theta____ kappa____ phi______ frames
    -       18.9803  -77.0000 -120.0000 93

  6 omega  -94.00  -32.00   1.0000   30.0000
omega____ theta____ kappa____ phi______ frames
    -      -17.3397  179.0000   30.0000 62

  7 omega  -94.00  -32.00   1.0000   30.0000
omega____ theta____ kappa____ phi______ frames
    -      -17.3397  179.0000  -90.0000 62

  8 omega  -11.00   14.00   1.0000   30.0000
omega____ theta____ kappa____ phi______ frames
    -       18.9803   77.0000 -120.0000 25
;
_diffrn_measurement_device_type 'Xcalibur, Eos'
_diffrn_measurement_method '\w scans'
_diffrn_orient_matrix_UB_11 0.0772008000
_diffrn_orient_matrix_UB_12 0.0417564000
_diffrn_orient_matrix_UB_13 -0.0198242000
_diffrn_orient_matrix_UB_21 0.0362111000
_diffrn_orient_matrix_UB_22 -0.0810767000
_diffrn_orient_matrix_UB_23 -0.0140767000
_diffrn_orient_matrix_UB_31 -0.0757112000
_diffrn_orient_matrix_UB_32 -0.0125411000
_diffrn_orient_matrix_UB_33 -0.0320925000
_diffrn_radiation_monochromator graphite
_diffrn_radiation_type 'Mo K\a'
_diffrn_radiation_wavelength 0.7107
_diffrn_reflns_av_R_equivalents 0.0559
_diffrn_reflns_av_unetI/netI 0.0922
_diffrn_reflns_limit_h_max 7
_diffrn_reflns_limit_h_min -7
_diffrn_reflns_limit_k_max 9
_diffrn_reflns_limit_k_min -9
_diffrn_reflns_limit_l_max 21
_diffrn_reflns_limit_l_min -21
_diffrn_reflns_number 7466
_diffrn_reflns_theta_full 25.00
_diffrn_reflns_theta_max 25.00
_diffrn_reflns_theta_min 2.64
_diffrn_source 'Enhance (Mo) X-ray Source'
_exptl_absorpt_coefficient_mu 0.095
_exptl_absorpt_correction_T_max 1.00000
_exptl_absorpt_correction_T_min 0.94554
_exptl_absorpt_correction_type multi-scan
_exptl_absorpt_process_details
;
CrysAlisPro, Oxford Diffraction Ltd.,
Version 1.171.34.44 (release 25-10-2010 CrysAlis171 .NET)
(compiled Oct 25 2010,18:11:34)
Empirical absorption correction using spherical harmonics,
 implemented in SCALE3 ABSPACK scaling algorithm.
;
_exptl_crystal_density_diffrn 1.348
_exptl_crystal_density_method 'not measured'
_exptl_crystal_F_000 372
_exptl_crystal_size_max 0.42
_exptl_crystal_size_mid 0.34
_exptl_crystal_size_min 0.31
_refine_diff_density_max 0.282
_refine_diff_density_min -0.193
_refine_diff_density_rms 0.064
_refine_ls_extinction_method none
_refine_ls_goodness_of_fit_ref 0.995
_refine_ls_hydrogen_treatment mixed
_refine_ls_matrix_type full
_refine_ls_number_parameters 243
_refine_ls_number_reflns 3067
_refine_ls_number_restraints 2
_refine_ls_restrained_S_all 0.995
_refine_ls_R_factor_all 0.1378
_refine_ls_R_factor_gt 0.0728
_refine_ls_shift/su_max 0.000
_refine_ls_shift/su_mean 0.000
_refine_ls_structure_factor_coef Fsqd
_refine_ls_weighting_details 'calc w=1/[\s^2^(Fo^2^)+(0.0875P)^2^+0.0000P] where P=(Fo^2^+2Fc^2^)/3'
_refine_ls_weighting_scheme calc
_refine_ls_wR_factor_gt 0.1627
_refine_ls_wR_factor_ref 0.2071
_reflns_number_gt 1585
_reflns_number_total 3067
_reflns_threshold_expression >2sigma(I)
_cod_data_source_file c3ce42449a.txt
_cod_data_source_block TBPO-phba
_cod_original_cell_volume 868.3(2)
_cod_database_code 7215929

loop_
_space_group_symop_id
_space_group_symop_operation_xyz
1 'x, y, z'
2 '-x, -y, -z'

loop_
_atom_site_label
_atom_site_type_symbol
_atom_site_fract_x
_atom_site_fract_y
_atom_site_fract_z
_atom_site_U_iso_or_equiv
_atom_site_adp_type
_atom_site_occupancy
_atom_site_symmetry_multiplicity
_atom_site_calc_flag
_atom_site_refinement_flags
O1 O 1.1364(4) 0.4717(4) 0.38630(15) 0.0643(8) Uani 1 1 d D
O2 O 0.8387(4) 0.6017(3) 0.39969(15) 0.0734(9) Uani 1 1 d .
O3 O 0.5941(4) 0.0867(3) 0.08479(15) 0.0603(8) Uani 1 1 d D
C5 C 0.6678(5) 0.1760(4) 0.1558(2) 0.0455(9) Uani 1 1 d .
C2 C 0.8424(5) 0.3709(4) 0.29529(18) 0.0411(9) Uani 1 1 d .
C3 C 0.6326(5) 0.3806(4) 0.26851(19) 0.0454(9) Uani 1 1 d .
H3A H 0.5492 0.4526 0.2980 0.054 Uiso 1 1 calc R
N1 N 0.2972(5) -0.2809(4) 0.50205(17) 0.0534(9) Uani 1 1 d .
C7 C 0.9589(6) 0.2539(4) 0.25356(19) 0.0469(9) Uani 1 1 d .
H7 H 1.0964 0.2404 0.2722 0.056 Uiso 1 1 calc R
O4 O 1.3291(4) 0.3044(4) 1.04418(16) 0.0823(10) Uani 1 1 d .
C16 C 0.8935(5) 0.3044(4) 0.8651(2) 0.0452(9) Uani 1 1 d .
N2 N 1.1900(5) 0.3008(4) 0.98553(17) 0.0546(9) Uani 1 1 d .
C4 C 0.5451(5) 0.2860(4) 0.19907(19) 0.0461(9) Uani 1 1 d .
H4 H 0.4052 0.2960 0.1815 0.055 Uiso 1 1 calc R
C1 C 0.9354(6) 0.4911(5) 0.3657(2) 0.0489(10) Uani 1 1 d .
C10 C 0.4443(6) -0.0024(4) 0.61966(19) 0.0474(9) Uani 1 1 d .
C9 C 0.5782(6) -0.1204(5) 0.5898(2) 0.0577(11) Uani 1 1 d .
H9 H 0.7214 -0.1086 0.6087 0.069 Uiso 1 1 calc R
C6 C 0.8728(6) 0.1565(5) 0.1843(2) 0.0523(10) Uani 1 1 d .
H6 H 0.9524 0.0777 0.1566 0.063 Uiso 1 1 calc R
C20 C 1.2472(6) 0.3773(5) 0.9282(2) 0.0625(12) Uani 1 1 d .
H20 H 1.3871 0.4302 0.9292 0.075 Uiso 1 1 calc R
C19 C 1.1030(6) 0.3788(5) 0.8683(2) 0.0582(11) Uani 1 1 d .
H19 H 1.1473 0.4313 0.8288 0.070 Uiso 1 1 calc R
C12 C 0.1670(6) -0.1702(5) 0.5317(2) 0.0565(11) Uani 1 1 d .
H12 H 0.0231 -0.1882 0.5131 0.068 Uiso 1 1 calc R
C14 C 0.6885(6) 0.1419(5) 0.7408(2) 0.0531(10) Uani 1 1 d .
H14A H 0.8197 0.1160 0.7176 0.064 Uiso 1 1 calc R
H14B H 0.6419 0.0472 0.7657 0.064 Uiso 1 1 calc R
C8 C 0.4988(6) -0.2554(5) 0.5319(2) 0.0573(11) Uani 1 1 d .
H8 H 0.5919 -0.3336 0.5126 0.069 Uiso 1 1 calc R
C15 C 0.7341(6) 0.3088(5) 0.7994(2) 0.0615(11) Uani 1 1 d .
H15A H 0.7872 0.4012 0.7742 0.074 Uiso 1 1 calc R
H15B H 0.5997 0.3378 0.8194 0.074 Uiso 1 1 calc R
C17 C 0.8388(6) 0.2267(5) 0.9244(2) 0.0571(11) Uani 1 1 d .
H17 H 0.6996 0.1731 0.9242 0.069 Uiso 1 1 calc R
C18 C 0.9868(6) 0.2268(5) 0.9844(2) 0.0612(11) Uani 1 1 d .
H18 H 0.9456 0.1752 1.0245 0.073 Uiso 1 1 calc R
C11 C 0.2342(6) -0.0305(5) 0.5884(2) 0.0593(11) Uani 1 1 d .
H11 H 0.1376 0.0461 0.6061 0.071 Uiso 1 1 calc R
C13 C 0.5179(6) 0.1549(5) 0.6802(2) 0.0656(12) Uani 1 1 d .
H13A H 0.3927 0.1901 0.7052 0.079 Uiso 1 1 calc R
H13B H 0.5702 0.2479 0.6551 0.079 Uiso 1 1 calc R
H1 H 1.186(6) 0.549(4) 0.4252(16) 0.102(17) Uiso 1 1 d D
H3 H 0.490(4) 0.133(4) 0.067(2) 0.070(15) Uiso 1 1 d D

loop_
_atom_site_aniso_label
_atom_site_aniso_U_11
_atom_site_aniso_U_22
_atom_site_aniso_U_33
_atom_site_aniso_U_23
_atom_site_aniso_U_13
_atom_site_aniso_U_12
O1 0.0545(17) 0.0686(19) 0.0591(18) -0.0142(15) -0.0158(14) 0.0175(14)
O2 0.0688(19) 0.0736(19) 0.0654(19) -0.0216(15) -0.0130(15) 0.0250(16)
O3 0.0617(19) 0.0645(18) 0.0462(16) -0.0058(14) -0.0077(14) 0.0042(15)
C5 0.047(2) 0.043(2) 0.043(2) 0.0062(17) 0.0011(18) -0.0042(16)
C2 0.044(2) 0.0379(19) 0.039(2) 0.0055(16) -0.0044(16) 0.0051(16)
C3 0.045(2) 0.047(2) 0.046(2) 0.0127(17) 0.0010(17) 0.0102(16)
N1 0.057(2) 0.0496(19) 0.0485(19) 0.0006(15) -0.0054(16) 0.0062(16)
C7 0.049(2) 0.047(2) 0.043(2) 0.0030(17) -0.0032(17) 0.0141(17)
O4 0.087(2) 0.092(2) 0.0611(19) 0.0034(16) -0.0340(17) 0.0214(17)
C16 0.045(2) 0.040(2) 0.045(2) -0.0017(17) -0.0038(18) 0.0032(16)
N2 0.056(2) 0.061(2) 0.0417(19) -0.0010(16) -0.0102(16) 0.0096(16)
C4 0.0363(19) 0.055(2) 0.044(2) 0.0078(17) -0.0037(17) 0.0028(17)
C1 0.057(2) 0.045(2) 0.044(2) 0.0071(18) -0.0074(19) 0.0123(18)
C10 0.056(2) 0.042(2) 0.041(2) 0.0051(16) -0.0046(18) 0.0010(17)
C9 0.046(2) 0.065(3) 0.056(2) 0.002(2) -0.0097(19) 0.0047(19)
C6 0.052(2) 0.051(2) 0.052(2) 0.0026(18) 0.0030(19) 0.0153(18)
C20 0.049(2) 0.078(3) 0.054(3) 0.012(2) -0.006(2) -0.011(2)
C19 0.059(2) 0.068(3) 0.044(2) 0.012(2) -0.0003(19) -0.009(2)
C12 0.049(2) 0.063(3) 0.052(2) 0.000(2) -0.0061(19) 0.0059(19)
C14 0.056(2) 0.048(2) 0.051(2) 0.0047(18) -0.0058(18) 0.0016(18)
C8 0.053(2) 0.061(2) 0.052(2) -0.0032(19) -0.005(2) 0.0114(19)
C15 0.061(2) 0.056(2) 0.060(3) -0.001(2) -0.019(2) 0.009(2)
C17 0.046(2) 0.059(2) 0.061(3) 0.008(2) 0.003(2) -0.0088(18)
C18 0.070(3) 0.069(3) 0.043(2) 0.013(2) 0.004(2) -0.003(2)
C11 0.056(2) 0.058(2) 0.057(2) -0.005(2) -0.010(2) 0.0119(19)
C13 0.069(3) 0.058(3) 0.059(3) -0.006(2) -0.022(2) 0.007(2)

loop_
_atom_type_symbol
_atom_type_description
_atom_type_scat_dispersion_real
_atom_type_scat_dispersion_imag
_atom_type_scat_source
C C 0.0033 0.0016 'International Tables Vol C Tables 4.2.6.8 and 6.1.1.4'
H H 0.0000 0.0000 'International Tables Vol C Tables 4.2.6.8 and 6.1.1.4'
N N 0.0061 0.0033 'International Tables Vol C Tables 4.2.6.8 and 6.1.1.4'
O O 0.0106 0.0060 'International Tables Vol C Tables 4.2.6.8 and 6.1.1.4'

loop_
_geom_angle_atom_site_label_1
_geom_angle_atom_site_label_2
_geom_angle_atom_site_label_3
_geom_angle
C1 O1 H1 111(3)
C5 O3 H3 110(3)
O3 C5 C4 121.8(3)
O3 C5 C6 118.5(3)
C4 C5 C6 119.7(3)
C3 C2 C1 118.8(3)
C7 C2 C3 118.6(3)
C7 C2 C1 122.6(3)
C2 C3 H3A 119.3
C4 C3 C2 121.5(3)
C4 C3 H3A 119.3
C12 N1 C8 116.9(3)
C2 C7 H7 119.7
C2 C7 C6 120.6(3)
C6 C7 H7 119.7
C19 C16 C15 121.2(4)
C17 C16 C19 116.6(3)
C17 C16 C15 122.2(3)
O4 N2 C20 120.3(3)
O4 N2 C18 120.3(4)
C20 N2 C18 119.3(3)
C5 C4 H4 120.4
C3 C4 C5 119.3(3)
C3 C4 H4 120.4
O1 C1 C2 114.1(3)
O2 C1 O1 123.0(3)
O2 C1 C2 122.8(3)
C9 C10 C11 116.3(3)
C9 C10 C13 123.7(3)
C11 C10 C13 119.9(3)
C10 C9 H9 120.2
C8 C9 C10 119.5(3)
C8 C9 H9 120.2
C5 C6 H6 119.9
C7 C6 C5 120.1(3)
C7 C6 H6 119.9
N2 C20 H20 119.6
N2 C20 C19 120.9(4)
C19 C20 H20 119.6
C16 C19 H19 119.3
C20 C19 C16 121.5(4)
C20 C19 H19 119.3
N1 C12 H12 118.5
N1 C12 C11 123.0(3)
C11 C12 H12 118.5
H14A C14 H14B 108.0
C15 C14 H14A 109.3
C15 C14 H14B 109.3
C13 C14 H14A 109.3
C13 C14 H14B 109.3
C13 C14 C15 111.6(3)
N1 C8 C9 123.8(4)
N1 C8 H8 118.1
C9 C8 H8 118.1
C16 C15 C14 115.4(3)
C16 C15 H15A 108.4
C16 C15 H15B 108.4
C14 C15 H15A 108.4
C14 C15 H15B 108.4
H15A C15 H15B 107.5
C16 C17 H17 119.5
C16 C17 C18 121.0(3)
C18 C17 H17 119.5
N2 C18 C17 120.7(4)
N2 C18 H18 119.6
C17 C18 H18 119.6
C10 C11 H11 119.8
C12 C11 C10 120.5(4)
C12 C11 H11 119.8
C10 C13 C14 118.7(3)
C10 C13 H13A 107.6
C10 C13 H13B 107.6
C14 C13 H13A 107.6
C14 C13 H13B 107.6
H13A C13 H13B 107.1

loop_
_geom_bond_atom_site_label_1
_geom_bond_atom_site_label_2
_geom_bond_distance
O1 C1 1.325(4)
O1 H1 0.856(10)
O2 C1 1.210(4)
O3 C5 1.366(4)
O3 H3 0.854(10)
C5 C4 1.385(5)
C5 C6 1.389(4)
C2 C3 1.388(4)
C2 C7 1.380(4)
C2 C1 1.480(4)
C3 H3A 0.9300
C3 C4 1.379(4)
N1 C12 1.322(4)
N1 C8 1.323(4)
C7 H7 0.9300
C7 C6 1.382(4)
O4 N2 1.320(3)
C16 C19 1.377(5)
C16 C15 1.507(4)
C16 C17 1.371(5)
N2 C20 1.338(5)
N2 C18 1.344(5)
C4 H4 0.9300
C10 C9 1.378(5)
C10 C11 1.379(4)
C10 C13 1.502(5)
C9 H9 0.9300
C9 C8 1.371(5)
C6 H6 0.9300
C20 H20 0.9300
C20 C19 1.365(5)
C19 H19 0.9300
C12 H12 0.9300
C12 C11 1.367(5)
C14 H14A 0.9700
C14 H14B 0.9700
C14 C15 1.517(5)
C14 C13 1.505(4)
C8 H8 0.9300
C15 H15A 0.9700
C15 H15B 0.9700
C17 H17 0.9300
C17 C18 1.378(5)
C18 H18 0.9300
C11 H11 0.9300
C13 H13A 0.9700
C13 H13B 0.9700
